data_7108032
loop_
_publ_author_name
'Alessandro Del Grosso'
'Ewan Clark'
'Nicholas Montoute'
'Michael Ingleson'

_publ_section_title
;
 Tricationic analogues of boroxines and polyborate anions
;
_journal_name_full Chem.Commun.
_journal_page_first 7589
_journal_paper_doi 10.1039/c2cc32605a
_journal_volume 48
_journal_year 2012
_chemical_formula_moiety 'C5 H5 B Cl2 N, Al Cl4'
_chemical_formula_sum 'C5 H5 Al B Cl6 N'
_chemical_formula_weight 329.59
_chemical_name_systematic
;
?
;
_space_group_IT_number 158
_symmetry_cell_setting trigonal
_symmetry_space_group_name_Hall 'P 3 -2"c'
_symmetry_space_group_name_H-M 'P 3 c 1'
_atom_sites_solution_hydrogens geom
_atom_sites_solution_primary direct
_atom_sites_solution_secondary difmap
_audit_creation_method SHELXL-97
_cell_angle_alpha 90.000(5)
_cell_angle_beta 90.000(5)
_cell_angle_gamma 120.000(5)
_cell_formula_units_Z 6
_cell_length_a 12.708(5)
_cell_length_b 12.708(5)
_cell_length_c 13.720(5)
_cell_measurement_reflns_used 4894
_cell_measurement_temperature 100(2)
_cell_measurement_theta_max 28.3961
_cell_measurement_theta_min 2.9644
_cell_volume 1918.8(13)
_computing_cell_refinement 'SHELXS-97 (Sheldrick, 1990)'
_computing_data_collection 'SHELXS-97 (Sheldrick, 1990)'
_computing_data_reduction 'SHELXS-97 (Sheldrick, 1990)'
_computing_structure_refinement 'SHELXL-97 (Sheldrick, 1997)'
_computing_structure_solution 'SHELXS-97 (Sheldrick, 1990)'
_diffrn_ambient_temperature 100(2)
_diffrn_detector_area_resol_mean 8.3367
_diffrn_measured_fraction_theta_full 0.999
_diffrn_measured_fraction_theta_max 0.999
_diffrn_measurement_device_type 'Xcalibur, Sapphire2, large Be window'
_diffrn_measurement_method '\w scans'
_diffrn_radiation_monochromator graphite
_diffrn_radiation_source 'Enhance (Mo) X-ray Source'
_diffrn_radiation_type MoK\a
_diffrn_radiation_wavelength 0.71073
_diffrn_reflns_av_R_equivalents 0.0506
_diffrn_reflns_av_sigmaI/netI 0.0422
_diffrn_reflns_limit_h_max 15
_diffrn_reflns_limit_h_min -9
_diffrn_reflns_limit_k_max 15
_diffrn_reflns_limit_k_min -15
_diffrn_reflns_limit_l_max 16
_diffrn_reflns_limit_l_min -17
_diffrn_reflns_number 12034
_diffrn_reflns_theta_full 26.37
_diffrn_reflns_theta_max 26.37
_diffrn_reflns_theta_min 2.97
_exptl_absorpt_coefficient_mu 1.371
_exptl_absorpt_correction_T_max 1.00000
_exptl_absorpt_correction_T_min 0.48385
_exptl_absorpt_correction_type multi-scan
_exptl_absorpt_process_details
;
CrysAlisPro, Oxford Diffraction Ltd.,
Version 1.171.33.52 (release 06-11-2009 CrysAlis171 .NET)
(compiled Nov 6 2009,16:24:50)
Empirical absorption correction using spherical harmonics,
implemented in SCALE3 ABSPACK scaling algorithm.
;
_exptl_crystal_colour colourless
_exptl_crystal_density_diffrn 1.711
_exptl_crystal_density_method 'not measured'
_exptl_crystal_description needle
_exptl_crystal_F_000 972
_exptl_crystal_size_max 0.4
_exptl_crystal_size_mid 0.1
_exptl_crystal_size_min 0.1
_refine_diff_density_max 0.757
_refine_diff_density_min -0.327
_refine_diff_density_rms 0.076
_refine_ls_abs_structure_details 'Flack H D (1983), Acta Cryst. A39, 876-881'
_refine_ls_abs_structure_Flack 0.00(8)
_refine_ls_extinction_method none
_refine_ls_goodness_of_fit_ref 0.971
_refine_ls_hydrogen_treatment constr
_refine_ls_matrix_type full
_refine_ls_number_parameters 127
_refine_ls_number_reflns 2621
_refine_ls_number_restraints 1
_refine_ls_restrained_S_all 0.971
_refine_ls_R_factor_all 0.0453
_refine_ls_R_factor_gt 0.0327
_refine_ls_shift/su_max 0.000
_refine_ls_shift/su_mean 0.000
_refine_ls_structure_factor_coef Fsqd
_refine_ls_weighting_details 'calc w=1/[\s^2^(Fo^2^)+(0.0398P)^2^+0.0000P] where P=(Fo^2^+2Fc^2^)/3'
_refine_ls_weighting_scheme calc
_refine_ls_wR_factor_gt 0.0683
_refine_ls_wR_factor_ref 0.0718
_reflns_number_gt 2187
_reflns_number_total 2621
_reflns_threshold_expression >2sigma(I)
_cod_data_source_file c2cc32605a.txt
_cod_data_source_block omji118_attempt1
_cod_database_code 7108032

loop_
_symmetry_equiv_pos_as_xyz
'x, y, z'
'-y, x-y, z'
'-x+y, -x, z'
'-x+y, y, z+1/2'
'x, x-y, z+1/2'
'-y, -x, z+1/2'

loop_
_atom_site_label
_atom_site_type_symbol
_atom_site_fract_x
_atom_site_fract_y
_atom_site_fract_z
_atom_site_U_iso_or_equiv
_atom_site_adp_type
_atom_site_occupancy
_atom_site_symmetry_multiplicity
_atom_site_calc_flag
_atom_site_refinement_flags
Cl7 Cl 0.0000 0.0000 0.24414(11) 0.0247(3) Uani 1 3 d S
Cl3 Cl 0.30312(8) 0.49441(7) 0.00423(7) 0.0283(2) Uani 1 1 d .
Cl8 Cl 0.16005(7) 0.00404(10) 0.45259(8) 0.02908(19) Uani 1 1 d .
Cl6 Cl 0.68711(8) 0.50129(7) 0.40263(7) 0.0299(2) Uani 1 1 d .
Cl2 Cl 0.35845(8) 0.42761(8) 0.33808(7) 0.0347(2) Uani 1 1 d .
Al3 Al 0.0000 0.0000 0.40007(13) 0.0188(4) Uani 1 3 d S
Cl4 Cl 0.3333 0.6667 0.20856(12) 0.0338(4) Uani 1 3 d S
Cl5 Cl 0.6667 0.3333 0.19656(11) 0.0310(4) Uani 1 3 d S
Cl1 Cl 0.35680(9) 0.29749(8) 0.15711(8) 0.0387(3) Uani 1 1 d .
Al2 Al 0.6667 0.3333 0.35214(13) 0.0189(4) Uani 1 3 d S
Al1 Al 0.3333 0.6667 0.05179(15) 0.0189(4) Uani 1 3 d S
N1 N 0.5325(2) 0.5380(2) 0.19230(19) 0.0199(6) Uani 1 1 d .
C1 C 0.5830(3) 0.5392(3) 0.1045(2) 0.0230(8) Uani 1 1 d .
H1 H 0.5478 0.4696 0.0661 0.028 Uiso 1 1 calc R
C3 C 0.7370(3) 0.7452(3) 0.1283(2) 0.0244(8) Uani 1 1 d .
H3 H 0.8052 0.8152 0.1062 0.029 Uiso 1 1 calc R
B1 B 0.4221(4) 0.4267(3) 0.2268(3) 0.0230(9) Uani 1 1 d .
C4 C 0.6857(3) 0.7426(3) 0.2183(3) 0.0257(8) Uani 1 1 d .
H4 H 0.7206 0.8113 0.2578 0.031 Uiso 1 1 calc R
C5 C 0.5850(3) 0.6404(3) 0.2486(3) 0.0233(8) Uani 1 1 d .
H5 H 0.5510 0.6399 0.3088 0.028 Uiso 1 1 calc R
C2 C 0.6833(3) 0.6399(3) 0.0721(2) 0.0267(8) Uani 1 1 d .
H2 H 0.7165 0.6388 0.0120 0.032 Uiso 1 1 calc R

loop_
_atom_site_aniso_label
_atom_site_aniso_U_11
_atom_site_aniso_U_22
_atom_site_aniso_U_33
_atom_site_aniso_U_23
_atom_site_aniso_U_13
_atom_site_aniso_U_12
Cl7 0.0269(5) 0.0269(5) 0.0204(7) 0.000 0.000 0.0135(2)
Cl3 0.0262(5) 0.0178(5) 0.0412(6) -0.0033(4) -0.0015(4) 0.0111(4)
Cl8 0.0232(4) 0.0388(5) 0.0293(4) -0.0022(4) -0.0045(4) 0.0185(4)
Cl6 0.0332(5) 0.0219(5) 0.0375(6) -0.0042(4) -0.0001(4) 0.0160(4)
Cl2 0.0299(5) 0.0353(5) 0.0300(5) 0.0025(4) 0.0058(4) 0.0095(4)
Al3 0.0173(5) 0.0173(5) 0.0218(9) 0.000 0.000 0.0087(3)
Cl4 0.0367(6) 0.0367(6) 0.0279(10) 0.000 0.000 0.0183(3)
Cl5 0.0355(5) 0.0355(5) 0.0219(8) 0.000 0.000 0.0177(3)
Cl1 0.0386(6) 0.0215(5) 0.0483(6) -0.0066(5) -0.0002(5) 0.0092(4)
Al2 0.0175(6) 0.0175(6) 0.0216(10) 0.000 0.000 0.0088(3)
Al1 0.0157(5) 0.0157(5) 0.0252(10) 0.000 0.000 0.0079(3)
N1 0.0211(15) 0.0217(15) 0.0196(15) -0.0044(12) -0.0039(13) 0.0127(12)
C1 0.0238(18) 0.0265(19) 0.025(2) -0.0092(16) -0.0098(15) 0.0174(16)
C3 0.0190(18) 0.0269(18) 0.028(2) 0.0086(16) -0.0001(16) 0.0118(15)
B1 0.027(2) 0.023(2) 0.025(2) 0.0006(18) -0.0083(18) 0.0176(18)
C4 0.0238(19) 0.0242(18) 0.029(2) -0.0090(16) -0.0110(16) 0.0118(15)
C5 0.0219(18) 0.0313(19) 0.0217(18) 0.0000(16) 0.0034(15) 0.0171(16)
C2 0.0249(19) 0.042(2) 0.021(2) 0.0031(17) 0.0019(15) 0.0224(18)

loop_
_atom_type_symbol
_atom_type_description
_atom_type_scat_dispersion_real
_atom_type_scat_dispersion_imag
_atom_type_scat_source
C C 0.0033 0.0016 'International Tables Vol C Tables 4.2.6.8 and 6.1.1.4'
H H 0.0000 0.0000 'International Tables Vol C Tables 4.2.6.8 and 6.1.1.4'
C C 0.0033 0.0016 'International Tables Vol C Tables 4.2.6.8 and 6.1.1.4'
Al Al 0.0645 0.0514 'International Tables Vol C Tables 4.2.6.8 and 6.1.1.4'
Cl Cl 0.1484 0.1585 'International Tables Vol C Tables 4.2.6.8 and 6.1.1.4'
N N 0.0061 0.0033 'International Tables Vol C Tables 4.2.6.8 and 6.1.1.4'
B B 0.0013 0.0007 'International Tables Vol C Tables 4.2.6.8 and 6.1.1.4'

loop_
_geom_angle_atom_site_label_1
_geom_angle_atom_site_label_2
_geom_angle_atom_site_label_3
_geom_angle
_geom_angle_site_symmetry_1
_geom_angle_site_symmetry_3
Cl8 Al3 Cl8 109.20(5) 3 .
Cl8 Al3 Cl8 109.20(5) 3 2
Cl8 Al3 Cl8 109.20(5) . 2
Cl8 Al3 Cl7 109.74(5) 3 .
Cl8 Al3 Cl7 109.74(5) . .
Cl8 Al3 Cl7 109.74(5) 2 .
Cl6 Al2 Cl6 109.98(5) 3_665 2_655
Cl6 Al2 Cl6 109.98(5) 3_665 .
Cl6 Al2 Cl6 109.98(5) 2_655 .
Cl6 Al2 Cl5 108.95(6) 3_665 .
Cl6 Al2 Cl5 108.95(6) 2_655 .
Cl6 Al2 Cl5 108.95(6) . .
Cl3 Al1 Cl3 111.03(6) 3_565 2_665
Cl3 Al1 Cl3 111.03(6) 3_565 .
Cl3 Al1 Cl3 111.03(6) 2_665 .
Cl3 Al1 Cl4 107.87(6) 3_565 .
Cl3 Al1 Cl4 107.87(6) 2_665 .
Cl3 Al1 Cl4 107.87(6) . .
C1 N1 C5 119.1(3) . .
C1 N1 B1 120.6(3) . .
C5 N1 B1 120.3(3) . .
C2 C1 N1 121.2(3) . .
C2 C1 H1 119.4 . .
N1 C1 H1 119.4 . .
C4 C3 C2 118.1(3) . .
C4 C3 H3 120.9 . .
C2 C3 H3 120.9 . .
N1 B1 Cl1 120.5(3) . .
N1 B1 Cl2 119.8(3) . .
Cl1 B1 Cl2 119.7(2) . .
C5 C4 C3 120.2(3) . .
C5 C4 H4 119.9 . .
C3 C4 H4 119.9 . .
C4 C5 N1 121.1(3) . .
C4 C5 H5 119.5 . .
N1 C5 H5 119.5 . .
C1 C2 C3 120.3(3) . .
C1 C2 H2 119.8 . .
C3 C2 H2 119.8 . .

loop_
_geom_bond_atom_site_label_1
_geom_bond_atom_site_label_2
_geom_bond_distance
_geom_bond_site_symmetry_2
Cl7 Al3 2.139(2) .
Cl3 Al1 2.1272(13) .
Cl8 Al3 2.1341(12) .
Cl6 Al2 2.1327(13) .
Cl2 B1 1.730(4) .
Al3 Cl8 2.1341(12) 3
Al3 Cl8 2.1341(12) 2
Cl4 Al1 2.151(3) .
Cl5 Al2 2.135(3) .
Cl1 B1 1.714(4) .
Al2 Cl6 2.1327(13) 3_665
Al2 Cl6 2.1327(13) 2_655
Al1 Cl3 2.1272(13) 3_565
Al1 Cl3 2.1272(13) 2_665
N1 C1 1.361(4) .
N1 C5 1.367(4) .
N1 B1 1.487(5) .
C1 C2 1.352(5) .
C1 H1 0.9300 .
C3 C4 1.389(5) .
C3 C2 1.392(5) .
C3 H3 0.9300 .
C4 C5 1.356(5) .
C4 H4 0.9300 .
C5 H5 0.9300 .
C2 H2 0.9300 .
